data_7111288
loop_
_publ_author_name
'Baudron, St&#xFFFD;phane A.'
'Batail, Patrick'
'Rovira, Carme'
'Canadell, Enric'
'Cl&#xFFFD;rac, Rodolphe'

_publ_section_title
;
 Interdependence of redox state, hydrogen bonding, anion recognition and
 charge partition in crystals of (EDT-TTF-CONHMe)6 [Re6Se8(CN)6]
 (CH3CN)2(CH2Cl2)2Electronic supplementary information (ESI) available:
 plot of magnetic susceptibility against temperature. See
 http://www.rsc.org/suppdata/cc/b3/b303416j/
;
_journal_issue 15
_journal_name_full 'Chemical Communications'
_journal_page_first 1820
_journal_paper_doi 10.1039/b303416j
_journal_year 2003
_chemical_formula_sum 'C72 H64 Cl4 N14 O6 Re6 S36 Se8'
_chemical_formula_weight 4266.21
_chemical_name_common (EDT-TTF-CONHMe)6(Re6Se8(CN)6)(CH3CN)2(CH2Cl2)2
_chemical_name_systematic
;
?
;
_space_group_IT_number 2
_symmetry_cell_setting triclinic
_symmetry_space_group_name_Hall '-P 1'
_symmetry_space_group_name_H-M 'P -1'
_atom_sites_solution_hydrogens geom
_atom_sites_solution_primary direct
_atom_sites_solution_secondary difmap
_audit_creation_method SHELXL-97
_cell_angle_alpha 94.672(10)
_cell_angle_beta 98.494(10)
_cell_angle_gamma 95.591(10)
_cell_formula_units_Z 1
_cell_length_a 12.1696(10)
_cell_length_b 12.7271(11)
_cell_length_c 18.8982(16)
_cell_measurement_reflns_used 7997
_cell_measurement_temperature 150(2)
_cell_measurement_theta_max 56.3
_cell_measurement_theta_min 3.8
_cell_volume 2867.5(4)
_computing_cell_refinement 'SELECT, CELL [STOE-IPDS]'
_computing_data_collection 'EXPOSE [STOE-IPDS]'
_computing_data_reduction 'INTEGRATE [STOE-IPDS]'
_computing_structure_refinement 'SHELXL-97 (Sheldrick, 1997)'
_computing_structure_solution 'SHELXS-97 (Sheldrick, 1990)'
_diffrn_ambient_temperature 150(2)
_diffrn_detector_area_resol_mean 6.66
_diffrn_measured_fraction_theta_full 0.923
_diffrn_measured_fraction_theta_max 0.923
_diffrn_measurement_device_type STOE-IPDS
_diffrn_measurement_method 'Oscillation, Phi incr. = 1.1'
_diffrn_radiation_monochromator graphite
_diffrn_radiation_source 'fine-focus sealed tube'
_diffrn_radiation_type MoK\a
_diffrn_radiation_wavelength 0.71073
_diffrn_reflns_av_R_equivalents 0.0734
_diffrn_reflns_av_sigmaI/netI 0.0789
_diffrn_reflns_limit_h_max 15
_diffrn_reflns_limit_h_min -15
_diffrn_reflns_limit_k_max 16
_diffrn_reflns_limit_k_min -16
_diffrn_reflns_limit_l_max 24
_diffrn_reflns_limit_l_min 0
_diffrn_reflns_number 34554
_diffrn_reflns_theta_full 27.93
_diffrn_reflns_theta_max 27.93
_diffrn_reflns_theta_min 2.42
_exptl_absorpt_coefficient_mu 9.649
_exptl_absorpt_correction_T_max 0.6916
_exptl_absorpt_correction_T_min 0.0936
_exptl_absorpt_correction_type numerical
_exptl_absorpt_process_details 'FACEIT, STOE-IPDS'
_exptl_crystal_colour black
_exptl_crystal_density_diffrn 2.471
_exptl_crystal_density_meas ?
_exptl_crystal_density_method 'not measured'
_exptl_crystal_description platelet
_exptl_crystal_F_000 2008
_exptl_crystal_size_max 0.4620
_exptl_crystal_size_mid 0.2772
_exptl_crystal_size_min 0.0384
_refine_diff_density_max 1.729
_refine_diff_density_min -1.896
_refine_diff_density_rms 0.184
_refine_ls_extinction_method none
_refine_ls_goodness_of_fit_ref 0.853
_refine_ls_hydrogen_treatment mixed
_refine_ls_matrix_type full
_refine_ls_number_parameters 672
_refine_ls_number_reflns 12681
_refine_ls_number_restraints 0
_refine_ls_restrained_S_all 0.853
_refine_ls_R_factor_all 0.0641
_refine_ls_R_factor_gt 0.0333
_refine_ls_shift/su_max 0.003
_refine_ls_shift/su_mean 0.000
_refine_ls_structure_factor_coef Fsqd
_refine_ls_weighting_details 'calc w=1/[\s^2^(Fo^2^)+(0.0213P)^2^+0.0000P] where P=(Fo^2^+2Fc^2^)/3'
_refine_ls_weighting_scheme calc
_refine_ls_wR_factor_gt 0.0617
_refine_ls_wR_factor_ref 0.0678
_reflns_number_gt 8089
_reflns_number_total 12681
_reflns_threshold_expression >2sigma(I)
_cod_data_source_file b303416jsup1.cif
_cod_data_source_block sb37eabm
_cod_depositor_comments
;
The following automatic conversions were performed:

'_exptl_crystal_density_meas' value 'not measured' was changed to '?'
- the value is perceived as not measured.

Automatic conversion script
Id: cif_fix_values 3008 2015-01-20 13:52:24Z robertas 
;
_cod_original_sg_symbol_H-M P-1
_cod_database_code 7111288

loop_
_symmetry_equiv_pos_as_xyz
'x, y, z'
'-x, -y, -z'

loop_
_atom_site_label
_atom_site_type_symbol
_atom_site_fract_x
_atom_site_fract_y
_atom_site_fract_z
_atom_site_U_iso_or_equiv
_atom_site_adp_type
_atom_site_occupancy
_atom_site_symmetry_multiplicity
_atom_site_calc_flag
_atom_site_refinement_flags
Re1 Re 0.01131(2) 0.922996(19) 0.080150(15) 0.01465(7) Uani 1 1 d .
Re2 Re 0.12649(2) 1.089155(19) 0.042266(14) 0.01453(7) Uani 1 1 d .
Re3 Re -0.08901(2) 1.089014(19) 0.043069(15) 0.01469(7) Uani 1 1 d .
Se1 Se 0.04731(6) 1.09685(5) 0.15821(4) 0.02099(16) Uani 1 1 d .
Se2 Se 0.21764(6) 0.92594(5) 0.07573(4) 0.01985(15) Uani 1 1 d .
Se3 Se -0.19645(6) 0.92626(5) 0.07656(4) 0.02062(15) Uani 1 1 d .
Se4 Se -0.02489(6) 0.75559(5) -0.00418(4) 0.01949(15) Uani 1 1 d .
C1 C 0.0257(7) 0.8358(5) 0.1709(4) 0.0245(16) Uani 1 1 d .
C2 C 0.2684(6) 1.1916(5) 0.0933(4) 0.0248(17) Uani 1 1 d .
C3 C -0.1874(7) 1.1892(6) 0.0974(4) 0.0257(16) Uani 1 1 d .
N1 N 0.0296(6) 0.7902(4) 0.2204(3) 0.0277(15) Uani 1 1 d .
N2 N 0.3432(6) 1.2443(5) 0.1238(4) 0.0385(19) Uani 1 1 d .
N3 N -0.2398(7) 1.2386(5) 0.1276(4) 0.0406(19) Uani 1 1 d .
S1A S -0.19016(16) 0.38398(13) 0.52393(10) 0.0232(4) Uani 1 1 d .
S2A S 0.03623(17) 0.32633(13) 0.56191(10) 0.0239(4) Uani 1 1 d .
S3A S -0.12612(16) 0.43496(13) 0.36613(10) 0.0248(4) Uani 1 1 d .
S4A S 0.08806(17) 0.35595(13) 0.40519(10) 0.0262(4) Uani 1 1 d .
S5A S -0.0820(2) 0.49301(16) 0.22322(11) 0.0393(5) Uani 1 1 d .
S6A S 0.1718(2) 0.39158(16) 0.27054(12) 0.0382(5) Uani 1 1 d .
C1A C -0.3058(7) 0.2840(6) 0.7639(5) 0.0327(19) Uani 1 1 d .
H1A1 H -0.3056 0.3478 0.7948 0.049 Uiso 1 1 calc R
H1A2 H -0.2878 0.2273 0.7926 0.049 Uiso 1 1 calc R
H1A3 H -0.3786 0.2659 0.7358 0.049 Uiso 1 1 calc R
C2A C -0.2475(7) 0.3357(5) 0.6515(4) 0.0250(17) Uani 1 1 d .
C3A C -0.1524(6) 0.3419(5) 0.6094(4) 0.0200(15) Uani 1 1 d .
C4A C -0.0502(6) 0.3160(5) 0.6257(4) 0.0193(15) Uani 1 1 d .
H4A H -0.0257 0.2928 0.6702 0.023 Uiso 1 1 calc R
C5A C -0.0621(6) 0.3666(4) 0.4976(4) 0.0169(14) Uani 1 1 d .
C6A C -0.0377(6) 0.3859(5) 0.4303(4) 0.0206(15) Uani 1 1 d .
C7A C -0.0358(7) 0.4388(5) 0.3027(4) 0.0228(16) Uani 1 1 d .
C8A C 0.0629(7) 0.4005(5) 0.3207(4) 0.0249(17) Uani 1 1 d .
C9A C -0.0009(11) 0.4199(12) 0.1647(5) 0.083(4) Uani 1 1 d .
H9A1 H -0.0316 0.3459 0.1593 0.099 Uiso 1 1 calc R
H9A2 H -0.0142 0.4456 0.1176 0.099 Uiso 1 1 calc R
C10A C 0.1135(12) 0.4239(10) 0.1847(6) 0.076(4) Uani 1 1 d .
H10A H 0.1452 0.4954 0.1799 0.091 Uiso 1 1 calc R
H10B H 0.1404 0.3773 0.1495 0.091 Uiso 1 1 calc R
N1A N -0.2230(5) 0.3006(4) 0.7162(3) 0.0265(14) Uani 1 1 d .
H1A H -0.1558 0.2873 0.7302 0.032 Uiso 1 1 calc R
O1A O -0.3374(5) 0.3624(4) 0.6252(3) 0.0337(13) Uani 1 1 d .
S1B S 0.35674(17) 0.35353(14) 0.55421(11) 0.0289(4) Uani 1 1 d .
S2B S 0.47291(19) 0.16601(15) 0.53180(12) 0.0366(5) Uani 1 1 d .
S3B S 0.42356(18) 0.42993(14) 0.40317(11) 0.0296(4) Uani 1 1 d .
S4B S 0.55143(18) 0.24931(14) 0.39166(11) 0.0294(4) Uani 1 1 d .
S5B S 0.46731(19) 0.51151(14) 0.26734(12) 0.0332(5) Uani 1 1 d .
S6B S 0.62513(18) 0.29332(14) 0.25428(11) 0.0289(4) Uani 1 1 d .
C1B C 0.2695(8) 0.2687(8) 0.8013(5) 0.049(3) Uani 1 1 d .
H1B1 H 0.3130 0.3238 0.8344 0.073 Uiso 1 1 calc R
H1B2 H 0.2596 0.2054 0.8251 0.073 Uiso 1 1 calc R
H1B3 H 0.1978 0.2908 0.7846 0.073 Uiso 1 1 calc R
C2B C 0.3029(7) 0.2952(6) 0.6811(5) 0.0314(19) Uani 1 1 d .
C3B C 0.3633(6) 0.2650(6) 0.6206(4) 0.0276(18) Uani 1 1 d .
C4B C 0.4148(7) 0.1792(6) 0.6085(5) 0.0323(19) Uani 1 1 d .
H4B H 0.4189 0.1279 0.6409 0.039 Uiso 1 1 calc R
C5B C 0.4335(6) 0.2843(5) 0.5008(4) 0.0277(18) Uani 1 1 d .
C6B C 0.4669(6) 0.3184(5) 0.4391(4) 0.0244(16) Uani 1 1 d .
C7B C 0.4896(7) 0.4147(5) 0.3274(4) 0.0270(17) Uani 1 1 d .
C8B C 0.5481(7) 0.3317(6) 0.3213(4) 0.0290(18) Uani 1 1 d .
C91 C 0.5870(17) 0.4920(14) 0.2163(11) 0.015(6) Uiso 0.34(2) 1 d P
C92 C 0.5199(11) 0.4528(9) 0.1897(7) 0.032(4) Uiso 0.66(2) 1 d P
C101 C 0.6316(12) 0.4182(11) 0.2106(8) 0.036(4) Uiso 0.70(3) 1 d P
C102 C 0.588(2) 0.376(2) 0.1857(15) 0.025(9) Uiso 0.30(3) 1 d P
N1B N 0.3275(6) 0.2474(5) 0.7402(4) 0.0371(18) Uani 1 1 d .
H1B H 0.3774 0.2039 0.7426 0.045 Uiso 1 1 calc R
O1B O 0.2346(5) 0.3607(5) 0.6732(3) 0.0408(15) Uani 1 1 d .
S1C S 0.6479(2) 0.04088(15) 0.64889(12) 0.0387(6) Uani 1 1 d .
S2C S 0.77284(19) -0.14602(14) 0.66015(11) 0.0300(4) Uani 1 1 d .
S3C S 0.7454(2) 0.09318(15) 0.50590(12) 0.0404(6) Uani 1 1 d .
S4C S 0.86356(18) -0.09801(13) 0.50854(11) 0.0274(4) Uani 1 1 d .
S5C S 0.7838(2) 0.14236(15) 0.36201(12) 0.0380(5) Uani 1 1 d .
S6C S 0.92199(19) -0.08750(14) 0.36196(11) 0.0322(5) Uani 1 1 d .
C1C C 0.4527(8) -0.0254(6) 0.8664(5) 0.040(2) Uani 1 1 d .
H1C1 H 0.4392 0.0470 0.8619 0.060 Uiso 1 1 calc R
H1C2 H 0.4830 -0.0331 0.9153 0.060 Uiso 1 1 calc R
H1C3 H 0.3837 -0.0708 0.8529 0.060 Uiso 1 1 calc R
C2C C 0.5435(6) -0.0049(5) 0.7617(4) 0.0225(16) Uani 1 1 d .
C3C C 0.6263(6) -0.0386(5) 0.7177(4) 0.0235(16) Uani 1 1 d .
C4C C 0.6845(6) -0.1231(5) 0.7232(4) 0.0236(16) Uani 1 1 d .
H4C H 0.6778 -0.1677 0.7593 0.028 Uiso 1 1 calc R
C5C C 0.7382(7) -0.0371(5) 0.6106(4) 0.0235(16) Uani 1 1 d .
C6C C 0.7796(7) -0.0186(5) 0.5506(4) 0.0278(18) Uani 1 1 d .
C7C C 0.8032(7) 0.0549(5) 0.4289(4) 0.0247(16) Uani 1 1 d .
C8C C 0.8558(6) -0.0305(5) 0.4298(4) 0.0250(16) Uani 1 1 d .
C93 C 0.9282(17) 0.0118(14) 0.3041(11) 0.031(6) Uiso 0.43(3) 1 d P
C94 C 0.8549(13) -0.0205(10) 0.2835(8) 0.030(4) Uiso 0.57(3) 1 d P
C103 C 0.8685(16) 0.0964(13) 0.2961(8) 0.036(5) Uiso 0.60(4) 1 d P
C104 C 0.817(2) 0.0565(15) 0.2887(10) 0.023(7) Uiso 0.40(4) 1 d P
N1C N 0.5311(6) -0.0545(5) 0.8201(4) 0.0289(15) Uani 1 1 d .
H1C H 0.5709 -0.1051 0.8302 0.035 Uiso 1 1 calc R
O1C O 0.4843(5) 0.0658(4) 0.7424(3) 0.0376(14) Uani 1 1 d .
Cl1 Cl 0.1733(3) 0.5637(2) 0.03085(19) 0.0806(10) Uani 1 1 d .
Cl2A Cl 0.3534(14) 0.4652(5) -0.0298(7) 0.096(5) Uani 0.63(3) 1 d P
Cl2B Cl 0.281(4) 0.450(3) -0.0556(13) 0.189(11) Uani 0.37(3) 1 d P
C34 C 0.2708(11) 0.4729(9) 0.0379(7) 0.072(4) Uani 1 1 d .
N7 N 0.4654(8) 0.6871(8) 0.1222(5) 0.069(3) Uani 1 1 d .
C36 C 0.4649(9) 0.7197(7) 0.0705(6) 0.046(2) Uani 1 1 d .
C35 C 0.4673(11) 0.7646(10) 0.0014(6) 0.074(4) Uani 1 1 d .
H35A H 0.4210 0.8215 -0.0016 0.111 Uiso 1 1 calc R
H35B H 0.4397 0.7105 -0.0373 0.111 Uiso 1 1 calc R
H35C H 0.5427 0.7911 -0.0021 0.111 Uiso 1 1 calc R

loop_
_atom_site_aniso_label
_atom_site_aniso_U_11
_atom_site_aniso_U_22
_atom_site_aniso_U_33
_atom_site_aniso_U_23
_atom_site_aniso_U_13
_atom_site_aniso_U_12
Re1 0.01461(15) 0.01751(12) 0.01247(14) 0.00651(10) 0.00189(11) 0.00114(11)
Re2 0.01325(15) 0.01647(12) 0.01329(14) 0.00420(10) 0.00030(11) -0.00090(11)
Re3 0.01472(16) 0.01651(12) 0.01377(15) 0.00408(10) 0.00351(11) 0.00228(11)
Se1 0.0244(4) 0.0251(3) 0.0128(3) 0.0026(3) 0.0016(3) 0.0004(3)
Se2 0.0149(4) 0.0228(3) 0.0219(4) 0.0081(3) -0.0002(3) 0.0022(3)
Se3 0.0181(4) 0.0254(3) 0.0211(4) 0.0096(3) 0.0085(3) 0.0015(3)
Se4 0.0205(4) 0.0164(3) 0.0214(4) 0.0054(3) 0.0019(3) 0.0005(3)
C1 0.027(4) 0.029(3) 0.023(4) 0.011(3) 0.014(3) 0.013(3)
C2 0.026(4) 0.026(3) 0.020(4) 0.012(3) -0.008(3) 0.003(3)
C3 0.021(4) 0.031(3) 0.029(4) 0.005(3) 0.010(3) 0.009(3)
N1 0.034(4) 0.030(3) 0.022(3) 0.014(3) 0.007(3) 0.004(3)
N2 0.036(4) 0.028(3) 0.046(5) 0.011(3) -0.006(3) -0.010(3)
N3 0.044(5) 0.033(3) 0.048(5) -0.004(3) 0.017(4) 0.008(3)
S1A 0.0247(10) 0.0235(8) 0.0206(9) 0.0063(7) -0.0008(7) 0.0015(7)
S2A 0.0287(11) 0.0260(8) 0.0179(9) 0.0045(7) 0.0008(8) 0.0104(7)
S3A 0.0264(11) 0.0262(8) 0.0208(10) 0.0082(7) -0.0020(8) 0.0015(7)
S4A 0.0324(12) 0.0274(8) 0.0201(10) 0.0055(7) 0.0032(8) 0.0090(8)
S5A 0.0573(16) 0.0418(11) 0.0192(10) 0.0111(9) 0.0006(10) 0.0081(10)
S6A 0.0437(14) 0.0444(11) 0.0293(12) 0.0044(9) 0.0136(10) 0.0056(10)
C1A 0.039(5) 0.030(4) 0.035(5) 0.017(3) 0.014(4) 0.008(3)
C2A 0.034(5) 0.017(3) 0.024(4) 0.002(3) 0.004(3) 0.003(3)
C3A 0.032(5) 0.011(3) 0.016(4) 0.000(2) 0.001(3) 0.002(3)
C4A 0.024(4) 0.019(3) 0.017(4) 0.000(3) 0.005(3) 0.008(3)
C5A 0.020(4) 0.013(3) 0.017(3) 0.001(2) -0.002(3) 0.003(3)
C6A 0.023(4) 0.016(3) 0.024(4) 0.001(3) 0.003(3) 0.008(3)
C7A 0.033(5) 0.018(3) 0.015(4) 0.003(3) -0.002(3) 0.002(3)
C8A 0.027(4) 0.026(3) 0.022(4) 0.003(3) 0.004(3) 0.002(3)
C9A 0.061(8) 0.166(13) 0.015(5) -0.011(7) 0.001(5) 0.005(9)
C10A 0.112(12) 0.091(8) 0.037(7) 0.013(6) 0.022(7) 0.051(8)
N1A 0.028(4) 0.030(3) 0.023(4) 0.010(3) 0.006(3) 0.004(3)
O1A 0.036(4) 0.045(3) 0.023(3) 0.016(2) 0.003(3) 0.015(3)
S1B 0.0316(12) 0.0300(9) 0.0260(10) 0.0129(8) 0.0022(8) 0.0026(8)
S2B 0.0445(14) 0.0308(9) 0.0366(12) 0.0144(9) 0.0053(10) 0.0071(9)
S3B 0.0350(12) 0.0279(8) 0.0285(11) 0.0105(8) 0.0079(9) 0.0062(8)
S4B 0.0319(12) 0.0294(9) 0.0270(11) 0.0077(8) 0.0016(8) 0.0046(8)
S5B 0.0442(14) 0.0298(9) 0.0309(11) 0.0120(8) 0.0135(10) 0.0124(9)
S6B 0.0342(12) 0.0271(8) 0.0259(11) 0.0027(7) 0.0039(9) 0.0066(8)
C1B 0.031(5) 0.088(7) 0.031(5) 0.032(5) 0.010(4) 0.001(5)
C2B 0.021(4) 0.038(4) 0.035(5) 0.018(4) 0.000(3) -0.001(4)
C3B 0.023(4) 0.037(4) 0.023(4) 0.016(3) -0.002(3) -0.001(3)
C4B 0.024(5) 0.029(4) 0.043(5) 0.015(3) -0.001(4) 0.002(3)
C5B 0.025(4) 0.027(3) 0.028(4) 0.005(3) -0.006(3) 0.001(3)
C6B 0.023(4) 0.026(3) 0.024(4) 0.003(3) 0.003(3) 0.001(3)
C7B 0.030(5) 0.026(3) 0.029(4) 0.012(3) 0.008(3) 0.010(3)
C8B 0.027(5) 0.029(4) 0.026(4) -0.004(3) 0.000(3) -0.008(3)
N1B 0.030(4) 0.052(4) 0.033(4) 0.026(3) 0.006(3) 0.005(3)
O1B 0.040(4) 0.053(3) 0.033(4) 0.018(3) 0.002(3) 0.016(3)
S1C 0.0651(17) 0.0314(9) 0.0302(12) 0.0151(9) 0.0225(11) 0.0262(10)
S2C 0.0412(13) 0.0312(9) 0.0214(10) 0.0078(8) 0.0043(9) 0.0186(8)
S3C 0.0730(18) 0.0302(9) 0.0292(12) 0.0127(8) 0.0254(11) 0.0269(10)
S4C 0.0356(12) 0.0268(8) 0.0229(10) 0.0060(7) 0.0062(8) 0.0136(8)
S5C 0.0594(16) 0.0307(9) 0.0330(12) 0.0157(9) 0.0201(11) 0.0198(9)
S6C 0.0454(14) 0.0268(8) 0.0303(11) 0.0052(8) 0.0169(10) 0.0154(8)
C1C 0.043(6) 0.040(4) 0.044(6) 0.020(4) 0.023(4) 0.006(4)
C2C 0.029(4) 0.016(3) 0.021(4) 0.001(3) -0.001(3) 0.003(3)
C3C 0.022(4) 0.022(3) 0.024(4) 0.000(3) -0.001(3) 0.000(3)
C4C 0.033(5) 0.024(3) 0.017(4) 0.006(3) 0.001(3) 0.016(3)
C5C 0.038(5) 0.022(3) 0.012(3) 0.006(3) 0.005(3) 0.008(3)
C6C 0.044(5) 0.016(3) 0.023(4) 0.000(3) 0.001(4) 0.007(3)
C7C 0.031(5) 0.022(3) 0.023(4) 0.007(3) 0.009(3) 0.007(3)
C8C 0.025(4) 0.030(3) 0.021(4) 0.003(3) 0.004(3) 0.008(3)
N1C 0.028(4) 0.034(3) 0.027(4) 0.014(3) 0.007(3) 0.006(3)
O1C 0.050(4) 0.037(3) 0.032(3) 0.012(2) 0.013(3) 0.020(3)
Cl1 0.088(3) 0.0807(19) 0.076(2) 0.0179(17) 0.0048(19) 0.0274(18)
Cl2A 0.146(10) 0.079(5) 0.086(7) 0.008(3) 0.078(6) 0.029(4)
Cl2B 0.21(3) 0.30(3) 0.075(12) -0.001(14) 0.028(17) 0.11(2)
C34 0.074(9) 0.072(7) 0.077(10) 0.014(6) 0.025(7) 0.022(6)
N7 0.062(7) 0.107(7) 0.051(6) 0.035(6) 0.030(5) 0.028(6)
C36 0.047(6) 0.050(5) 0.047(6) 0.015(5) 0.013(5) 0.015(4)
C35 0.088(10) 0.094(8) 0.038(6) 0.021(6) 0.000(6) 0.006(7)

loop_
_atom_type_symbol
_atom_type_description
_atom_type_scat_dispersion_real
_atom_type_scat_dispersion_imag
_atom_type_scat_source
C C 0.0033 0.0016 'International Tables Vol C Tables 4.2.6.8 and 6.1.1.4'
H H 0.0000 0.0000 'International Tables Vol C Tables 4.2.6.8 and 6.1.1.4'
N N 0.0061 0.0033 'International Tables Vol C Tables 4.2.6.8 and 6.1.1.4'
O O 0.0106 0.0060 'International Tables Vol C Tables 4.2.6.8 and 6.1.1.4'
S S 0.1246 0.1234 'International Tables Vol C Tables 4.2.6.8 and 6.1.1.4'
Cl Cl 0.1484 0.1585 'International Tables Vol C Tables 4.2.6.8 and 6.1.1.4'
Se Se -0.0929 2.2259 'International Tables Vol C Tables 4.2.6.8 and 6.1.1.4'
Re Re -1.0185 7.2310 'International Tables Vol C Tables 4.2.6.8 and 6.1.1.4'

loop_
_geom_angle_atom_site_label_1
_geom_angle_atom_site_label_2
_geom_angle_atom_site_label_3
_geom_angle
_geom_angle_site_symmetry_1
_geom_angle_site_symmetry_3
C1 Re1 Se4 91.6(2) . .
C1 Re1 Se1 91.8(2) . .
Se4 Re1 Se1 176.60(3) . .
C1 Re1 Se2 91.3(2) . .
Se4 Re1 Se2 89.59(3) . .
Se1 Re1 Se2 90.13(3) . .
C1 Re1 Se3 92.7(2) . .
Se4 Re1 Se3 89.96(3) . .
Se1 Re1 Se3 90.09(3) . .
Se2 Re1 Se3 176.01(3) . .
C1 Re1 Re2 134.7(2) . .
Se4 Re1 Re2 118.60(2) . .
Se1 Re1 Re2 58.524(19) . .
Se2 Re1 Re2 58.792(19) . .
Se3 Re1 Re2 118.16(2) . .
C1 Re1 Re2 135.6(2) . 2_575
Se4 Re1 Re2 58.78(2) . 2_575
Se1 Re1 Re2 118.54(2) . 2_575
Se2 Re1 Re2 118.19(2) . 2_575
Se3 Re1 Re2 58.37(2) . 2_575
Re2 Re1 Re2 89.699(14) . 2_575
C1 Re1 Re3 135.4(2) . .
Se4 Re1 Re3 118.78(2) . .
Se1 Re1 Re3 58.55(2) . .
Se2 Re1 Re3 118.60(2) . .
Se3 Re1 Re3 58.354(19) . .
Re2 Re1 Re3 59.822(11) . .
Re2 Re1 Re3 60.005(13) 2_575 .
C1 Re1 Re3 134.7(2) . 2_575
Se4 Re1 Re3 58.614(19) . 2_575
Se1 Re1 Re3 118.51(2) . 2_575
Se2 Re1 Re3 58.47(2) . 2_575
Se3 Re1 Re3 118.08(2) . 2_575
Re2 Re1 Re3 59.993(13) . 2_575
Re2 Re1 Re3 59.723(12) 2_575 2_575
Re3 Re1 Re3 89.904(14) . 2_575
C2 Re2 Se3 93.5(2) . 2_575
C2 Re2 Se1 89.8(2) . .
Se3 Re2 Se1 176.75(3) 2_575 .
C2 Re2 Se4 91.58(19) . 2_575
Se3 Re2 Se4 89.83(3) 2_575 2_575
Se1 Re2 Se4 90.40(3) . 2_575
C2 Re2 Se2 92.12(19) . .
Se3 Re2 Se2 89.60(3) 2_575 .
Se1 Re2 Se2 89.96(3) . .
Se4 Re2 Se2 176.29(3) 2_575 .
C2 Re2 Re3 133.4(2) . .
Se3 Re2 Re3 118.87(2) 2_575 .
Se1 Re2 Re3 58.69(2) . .
Se4 Re2 Re3 58.643(19) 2_575 .
Se2 Re2 Re3 118.62(2) . .
C2 Re2 Re1 133.73(17) . .
Se3 Re2 Re1 118.60(2) 2_575 .
Se1 Re2 Re1 58.571(19) . .
Se4 Re2 Re1 118.79(2) 2_575 .
Se2 Re2 Re1 58.469(19) . .
Re3 Re2 Re1 60.169(12) . .
C2 Re2 Re1 135.93(17) . 2_575
Se3 Re2 Re1 58.64(2) 2_575 2_575
Se1 Re2 Re1 118.91(2) . 2_575
Se4 Re2 Re1 58.29(2) 2_575 2_575
Se2 Re2 Re1 118.44(2) . 2_575
Re3 Re2 Re1 60.236(13) . 2_575
Re1 Re2 Re1 90.301(14) . 2_575
C2 Re2 Re3 136.4(2) . 2_575
Se3 Re2 Re3 58.442(19) 2_575 2_575
Se1 Re2 Re3 118.73(2) . 2_575
Se4 Re2 Re3 118.30(2) 2_575 2_575
Se2 Re2 Re3 58.43(2) . 2_575
Re3 Re2 Re3 90.205(15) . 2_575
Re1 Re2 Re3 60.167(12) . 2_575
Re1 Re2 Re3 60.011(13) 2_575 2_575
C3 Re3 Se3 90.94(18) . .
C3 Re3 Se2 94.4(2) . 2_575
Se3 Re3 Se2 89.79(3) . 2_575
C3 Re3 Se1 89.2(2) . .
Se3 Re3 Se1 90.22(3) . .
Se2 Re3 Se1 176.46(3) 2_575 .
C3 Re3 Se4 92.79(17) . 2_575
Se3 Re3 Se4 176.23(3) . 2_575
Se2 Re3 Se4 89.36(3) 2_575 2_575
Se1 Re3 Se4 90.41(3) . 2_575
C3 Re3 Re2 133.8(2) . .
Se3 Re3 Re2 118.62(2) . .
Se2 Re3 Re2 118.48(2) 2_575 .
Se1 Re3 Re2 58.57(2) . .
Se4 Re3 Re2 58.79(2) 2_575 .
C3 Re3 Re2 136.3(2) . 2_575
Se3 Re3 Re2 58.45(2) . 2_575
Se2 Re3 Re2 58.73(2) 2_575 2_575
Se1 Re3 Re2 118.45(2) . 2_575
Se4 Re3 Re2 118.10(2) 2_575 2_575
Re2 Re3 Re2 89.795(15) . 2_575
C3 Re3 Re1 132.4(2) . .
Se3 Re3 Re1 58.63(2) . .
Se2 Re3 Re1 118.71(2) 2_575 .
Se1 Re3 Re1 58.48(2) . .
Se4 Re3 Re1 118.78(2) 2_575 .
Re2 Re3 Re1 60.009(12) . .
Re2 Re3 Re1 59.984(12) 2_575 .
C3 Re3 Re1 137.47(19) . 2_575
Se3 Re3 Re1 118.28(2) . 2_575
Se2 Re3 Re1 58.45(2) 2_575 2_575
Se1 Re3 Re1 118.60(2) . 2_575
Se4 Re3 Re1 58.27(2) 2_575 2_575
Re2 Re3 Re1 60.041(13) . 2_575
Re2 Re3 Re1 59.841(12) 2_575 2_575
Re1 Re3 Re1 90.096(14) . 2_575
Re2 Se1 Re1 62.90(2) . .
Re2 Se1 Re3 62.74(2) . .
Re1 Se1 Re3 62.97(2) . .
Re1 Se2 Re3 63.08(2) . 2_575
Re1 Se2 Re2 62.74(2) . .
Re3 Se2 Re2 62.84(2) 2_575 .
Re3 Se3 Re2 63.111(19) . 2_575
Re3 Se3 Re1 63.01(2) . .
Re2 Se3 Re1 62.99(2) 2_575 .
Re1 Se4 Re3 63.115(18) . 2_575
Re1 Se4 Re2 62.92(2) . 2_575
Re3 Se4 Re2 62.571(18) 2_575 2_575
N1 C1 Re1 177.3(7) . .
N2 C2 Re2 176.4(6) . .
N3 C3 Re3 177.1(7) . .
C5A S1A C3A 93.9(3) . .
C4A S2A C5A 95.3(4) . .
C6A S3A C7A 96.0(4) . .
C8A S4A C6A 95.5(4) . .
C7A S5A C9A 97.6(5) . .
C8A S6A C10A 103.5(5) . .
O1A C2A N1A 126.5(7) . .
O1A C2A C3A 119.2(7) . .
N1A C2A C3A 114.3(7) . .
C4A C3A C2A 130.0(7) . .
C4A C3A S1A 117.5(6) . .
C2A C3A S1A 112.5(6) . .
C3A C4A S2A 117.6(6) . .
C6A C5A S2A 121.2(6) . .
C6A C5A S1A 123.2(5) . .
S2A C5A S1A 115.6(4) . .
C5A C6A S3A 124.2(6) . .
C5A C6A S4A 120.5(6) . .
S3A C6A S4A 115.2(4) . .
C8A C7A S3A 116.4(5) . .
C8A C7A S5A 126.9(6) . .
S3A C7A S5A 116.7(5) . .
C7A C8A S4A 116.6(6) . .
C7A C8A S6A 128.6(6) . .
S4A C8A S6A 114.7(5) . .
C10A C9A S5A 119.0(9) . .
C9A C10A S6A 121.2(9) . .
C2A N1A C1A 122.7(7) . .
C5B S1B C3B 94.8(4) . .
C4B S2B C5B 95.3(4) . .
C6B S3B C7B 95.2(4) . .
C6B S4B C8B 95.7(4) . .
C7B S5B C92 100.9(5) . .
C7B S5B C91 98.5(6) . .
C92 S5B C91 30.0(6) . .
C8B S6B C102 103.8(9) . .
C8B S6B C101 98.2(5) . .
C102 S6B C101 25.1(8) . .
O1B C2B N1B 124.9(9) . .
O1B C2B C3B 119.3(7) . .
N1B C2B C3B 115.9(8) . .
C4B C3B C2B 129.5(7) . .
C4B C3B S1B 116.8(7) . .
C2B C3B S1B 113.6(6) . .
C3B C4B S2B 118.0(6) . .
C6B C5B S1B 124.5(6) . .
C6B C5B S2B 120.4(6) . .
S1B C5B S2B 115.1(4) . .
C5B C6B S3B 122.4(6) . .
C5B C6B S4B 121.9(6) . .
S3B C6B S4B 115.7(4) . .
C8B C7B S3B 117.5(6) . .
C8B C7B S5B 128.1(6) . .
S3B C7B S5B 114.4(4) . .
C7B C8B S6B 129.7(6) . .
C7B C8B S4B 115.9(6) . .
S6B C8B S4B 114.4(5) . .
C92 C91 C101 89.3(19) . .
C92 C91 C102 59.8(17) . .
C101 C91 C102 29.5(12) . .
C92 C91 S5B 71.1(14) . .
C101 C91 S5B 127.3(14) . .
C102 C91 S5B 113.3(14) . .
C91 C92 C102 82(2) . .
C91 C92 C101 50.1(15) . .
C102 C92 C101 32.0(12) . .
C91 C92 S5B 78.9(15) . .
C102 C92 S5B 129.5(15) . .
C101 C92 S5B 111.3(10) . .
C102 C101 C91 105(3) . .
C102 C101 C92 65(2) . .
C91 C101 C92 40.6(11) . .
C102 C101 S6B 72(2) . .
C91 C101 S6B 132.6(13) . .
C92 C101 S6B 112.5(9) . .
C101 C102 C92 83(3) . .
C101 C102 C91 45(2) . .
C92 C102 C91 38.1(11) . .
C101 C102 S6B 83(2) . .
C92 C102 S6B 125.2(19) . .
C91 C102 S6B 111.9(19) . .
C2B N1B C1B 119.8(8) . .
C3C S1C C5C 96.4(3) . .
C4C S2C C5C 95.3(3) . .
C7C S3C C6C 94.8(4) . .
C6C S4C C8C 95.1(4) . .
C7C S5C C104 97.4(6) . .
C7C S5C C103 103.6(5) . .
C104 S5C C103 23.9(6) . .
C93 S6C C8C 102.5(7) . .
C93 S6C C94 30.2(7) . .
C8C S6C C94 99.1(5) . .
O1C C2C N1C 122.0(7) . .
O1C C2C C3C 119.7(6) . .
N1C C2C C3C 118.3(6) . .
C4C C3C C2C 128.2(6) . .
C4C C3C S1C 117.1(6) . .
C2C C3C S1C 114.7(5) . .
C3C C4C S2C 117.6(5) . .
C6C C5C S1C 124.6(5) . .
C6C C5C S2C 122.0(6) . .
S1C C5C S2C 113.4(4) . .
C5C C6C S4C 125.9(6) . .
C5C C6C S3C 119.6(6) . .
S4C C6C S3C 114.5(4) . .
C8C C7C S5C 129.6(6) . .
C8C C7C S3C 117.5(6) . .
S5C C7C S3C 112.9(4) . .
C7C C8C S6C 128.0(6) . .
C7C C8C S4C 117.4(6) . .
S6C C8C S4C 114.6(4) . .
C94 C93 C103 77(2) . .
C94 C93 C104 47.9(16) . .
C103 C93 C104 29.8(8) . .
C94 C93 S6C 83.6(14) . .
C103 C93 S6C 130.8(15) . .
C104 C93 S6C 111.5(13) . .
C93 C94 C104 93(2) . .
C93 C94 C103 64.0(16) . .
C104 C94 C103 30.0(12) . .
C93 C94 S6C 66.2(14) . .
C104 C94 S6C 124.5(15) . .
C103 C94 S6C 113.5(11) . .
C104 C103 C93 86(2) . .
C104 C103 C94 48(2) . .
C93 C103 C94 39.1(10) . .
C104 C103 S5C 77(2) . .
C93 C103 S5C 122.8(12) . .
C94 C103 S5C 111.3(11) . .
C103 C104 C94 102(3) . .
C103 C104 C93 64(2) . .
C94 C104 C93 39.1(11) . .
C103 C104 S5C 79(2) . .
C94 C104 S5C 135.7(16) . .
C93 C104 S5C 114.8(15) . .
C2C N1C C1C 121.6(7) . .
Cl2B Cl2A C34 77.4(16) . .
Cl2A Cl2B C34 71.8(16) . .
Cl1 C34 Cl2A 116.4(8) . .
Cl1 C34 Cl2B 97.9(12) . .
Cl2A C34 Cl2B 30.8(12) . .
N7 C36 C35 178.5(13) . .

loop_
_geom_bond_atom_site_label_1
_geom_bond_atom_site_label_2
_geom_bond_distance
_geom_bond_site_symmetry_2
Re1 C1 2.113(7) .
Re1 Se4 2.5159(8) .
Re1 Se1 2.5204(8) .
Re1 Se2 2.5214(8) .
Re1 Se3 2.5238(9) .
Re1 Re2 2.6296(4) .
Re1 Re2 2.6331(5) 2_575
Re1 Re3 2.6338(5) .
Re1 Re3 2.6383(5) 2_575
Re2 C2 2.116(7) .
Re2 Se3 2.5164(8) 2_575
Re2 Se1 2.5192(8) .
Re2 Se4 2.5290(8) 2_575
Re2 Se2 2.5301(8) .
Re2 Re3 2.6246(4) .
Re2 Re1 2.6331(5) 2_575
Re2 Re3 2.6337(5) 2_575
Re3 C3 2.135(8) .
Re3 Se3 2.5162(7) .
Re3 Se2 2.5222(9) 2_575
Re3 Se1 2.5224(9) .
Re3 Se4 2.5251(7) 2_575
Re3 Re2 2.6337(5) 2_575
Re3 Re1 2.6383(5) 2_575
Se2 Re3 2.5222(9) 2_575
Se3 Re2 2.5164(8) 2_575
Se4 Re3 2.5251(7) 2_575
Se4 Re2 2.5290(8) 2_575
C1 N1 1.137(9) .
C2 N2 1.127(9) .
C3 N3 1.120(10) .
S1A C5A 1.733(7) .
S1A C3A 1.754(7) .
S2A C4A 1.718(7) .
S2A C5A 1.721(7) .
S3A C6A 1.700(7) .
S3A C7A 1.742(8) .
S4A C8A 1.733(8) .
S4A C6A 1.735(8) .
S5A C7A 1.744(7) .
S5A C9A 1.843(13) .
S6A C8A 1.746(8) .
S6A C10A 1.768(12) .
C1A N1A 1.460(9) .
C2A O1A 1.224(9) .
C2A N1A 1.338(9) .
C2A C3A 1.497(10) .
C3A C4A 1.316(10) .
C5A C6A 1.384(9) .
C7A C8A 1.348(11) .
C9A C10A 1.382(17) .
S1B C5B 1.721(9) .
S1B C3B 1.751(7) .
S2B C4B 1.708(9) .
S2B C5B 1.743(7) .
S3B C6B 1.719(7) .
S3B C7B 1.748(8) .
S4B C6B 1.719(8) .
S4B C8B 1.757(8) .
S5B C7B 1.756(7) .
S5B C92 1.819(13) .
S5B C91 1.89(2) .
S6B C8B 1.750(9) .
S6B C102 1.77(2) .
S6B C101 1.850(12) .
C1B N1B 1.459(12) .
C2B O1B 1.236(10) .
C2B N1B 1.325(10) .
C2B C3B 1.493(12) .
C3B C4B 1.331(11) .
C5B C6B 1.379(10) .
C7B C8B 1.336(11) .
C91 C92 0.96(2) .
C91 C101 1.13(2) .
C91 C102 1.54(3) .
C92 C102 1.35(3) .
C92 C101 1.48(2) .
C101 C102 0.79(3) .
S1C C3C 1.745(7) .
S1C C5C 1.745(8) .
S2C C4C 1.745(8) .
S2C C5C 1.785(7) .
S3C C7C 1.762(8) .
S3C C6C 1.766(7) .
S4C C6C 1.735(8) .
S4C C8C 1.773(7) .
S5C C7C 1.756(7) .
S5C C104 1.813(19) .
S5C C103 1.827(16) .
S6C C93 1.740(17) .
S6C C8C 1.756(8) .
S6C C94 1.890(14) .
C1C N1C 1.441(10) .
C2C O1C 1.250(9) .
C2C N1C 1.335(9) .
C2C C3C 1.471(11) .
C3C C4C 1.347(10) .
C5C C6C 1.335(10) .
C7C C8C 1.314(10) .
C93 C94 0.96(2) .
C93 C103 1.36(2) .
C93 C104 1.52(3) .
C94 C104 1.13(2) .
C94 C103 1.48(2) .
C103 C104 0.755(18) .
Cl1 C34 1.734(13) .
Cl2A Cl2B 0.94(4) .
Cl2A C34 1.743(14) .
Cl2B C34 1.79(2) .
N7 C36 1.091(12) .
C36 C35 1.471(13) .
